data_4514879
loop_
_publ_author_name
'Zhang, Shuo'
'Yao, Qi-Jun'
'Liao, Gang'
'Li, Xin'
'Li, Han'
'Chen, Hao-Ming'
'Hong, Xin'
'Shi, Bing-Feng'

_publ_section_title
;
 Enantioselective Synthesis of Atropisomers Featuring Pentatomic
 Heteroaromatics by Pd-Catalyzed C--H Alkynylation
;
_journal_issue 3
_journal_name_full 'ACS Catalysis'
_journal_page_first 1956
_journal_paper_doi 10.1021/acscatal.8b04870
_journal_volume 9
_journal_year 2019
_chemical_absolute_configuration ad
_chemical_formula_moiety 'C32 H33 N O Si'
_chemical_formula_sum 'C32 H33 N O Si'
_chemical_formula_weight 475.68
_space_group_crystal_system monoclinic
_space_group_IT_number 4
_space_group_name_Hall 'P 2yb'
_space_group_name_H-M_alt 'P 1 21 1'
_symmetry_space_group_name_Hall 'P 2yb'
_symmetry_space_group_name_H-M 'P 1 21 1'
_atom_sites_solution_hydrogens geom
_atom_sites_solution_primary dual
_audit_creation_date 2018-07-04
_audit_creation_method
;
Olex2 1.2
(compiled 2018.05.29 svn.r3508 for OlexSys, GUI svn.r5506)
;
_cell_angle_alpha 90
_cell_angle_beta 93.821(4)
_cell_angle_gamma 90
_cell_formula_units_Z 4
_cell_length_a 7.3547(3)
_cell_length_b 43.2835(16)
_cell_length_c 8.7345(4)
_cell_measurement_reflns_used 5587
_cell_measurement_temperature 296(2)
_cell_measurement_theta_max 66.7766
_cell_measurement_theta_min 2.0397
_cell_volume 2774.3(2)
_computing_cell_refinement
;
CrysAlisPro, Agilent Technologies,
Version 1.171.35.11 (release 16-05-2011 CrysAlis171 .NET)
(compiled May 16 2011,17:55:39)
;
_computing_data_collection
;
CrysAlisPro, Agilent Technologies,
Version 1.171.35.11 (release 16-05-2011 CrysAlis171 .NET)
(compiled May 16 2011,17:55:39)
;
_computing_data_reduction
;
CrysAlisPro, Agilent Technologies,
Version 1.171.35.11 (release 16-05-2011 CrysAlis171 .NET)
(compiled May 16 2011,17:55:39)
;
_computing_molecular_graphics 'Olex2 (Dolomanov et al., 2009)'
_computing_publication_material 'Olex2 (Dolomanov et al., 2009)'
_computing_structure_refinement 'ShelXL (Sheldrick, 2015)'
_computing_structure_solution 'ShelXT (Sheldrick, 2015)'
_diffrn_ambient_temperature 296.15
_diffrn_detector_area_resol_mean 10.3592
_diffrn_measured_fraction_theta_full 0.988
_diffrn_measured_fraction_theta_max 0.988
_diffrn_measurement_details
;
#__ type_ start__ end____ width___ exp.time_
  1 omega   30.00  117.00   1.0000    2.0000
omega____ theta____ kappa____ phi______ frames
    -       41.5688   38.0000 -150.0000 87

#__ type_ start__ end____ width___ exp.time_
  2 omega  -18.00   50.00   1.0000    2.0000
omega____ theta____ kappa____ phi______ frames
    -       41.5688  -77.0000   30.0000 68

#__ type_ start__ end____ width___ exp.time_
  3 omega    8.00  118.00   1.0000    2.0000
omega____ theta____ kappa____ phi______ frames
    -       41.5688   77.0000   90.0000 110

#__ type_ start__ end____ width___ exp.time_
  4 omega   61.00  154.00   1.0000   30.0000
omega____ theta____ kappa____ phi______ frames
    -       93.5000   77.0000 -150.0000 93

#__ type_ start__ end____ width___ exp.time_
  5 omega   12.00   58.00   1.0000   30.0000
omega____ theta____ kappa____ phi______ frames
    -       93.5000 -102.0000 -164.0000 46

#__ type_ start__ end____ width___ exp.time_
  6 omega   95.00  165.00   1.0000   30.0000
omega____ theta____ kappa____ phi______ frames
    -       93.5000   45.0000  -60.0000 70

#__ type_ start__ end____ width___ exp.time_
  7 omega   23.00   77.00   1.0000   30.0000
omega____ theta____ kappa____ phi______ frames
    -       93.5000  -45.0000   60.0000 54

#__ type_ start__ end____ width___ exp.time_
  8 omega   93.00  137.00   1.0000   30.0000
omega____ theta____ kappa____ phi______ frames
    -       93.5000   77.0000   60.0000 44

#__ type_ start__ end____ width___ exp.time_
  9 omega   35.00   73.00   1.0000   30.0000
omega____ theta____ kappa____ phi______ frames
    -       93.5000  -79.0000  -58.0000 38

#__ type_ start__ end____ width___ exp.time_
 10 omega   96.00  123.00   1.0000   30.0000
omega____ theta____ kappa____ phi______ frames
    -       93.5000  -79.0000  -58.0000 27

#__ type_ start__ end____ width___ exp.time_
 11 omega   60.00   86.00   1.0000   30.0000
omega____ theta____ kappa____ phi______ frames
    -       93.5000   77.0000   60.0000 26

#__ type_ start__ end____ width___ exp.time_
 12 omega   76.00  168.00   1.0000   30.0000
omega____ theta____ kappa____ phi______ frames
    -       93.5000   45.0000    0.0000 92

#__ type_ start__ end____ width___ exp.time_
 13 omega   60.00  140.00   1.0000   30.0000
omega____ theta____ kappa____ phi______ frames
    -       93.5000   77.0000   90.0000 80

#__ type_ start__ end____ width___ exp.time_
 14 omega   96.00  151.00   1.0000   30.0000
omega____ theta____ kappa____ phi______ frames
    -       93.5000  125.0000  150.0000 55

#__ type_ start__ end____ width___ exp.time_
 15 omega   19.00  125.00   1.0000   30.0000
omega____ theta____ kappa____ phi______ frames
    -       93.5000  -88.0000   65.0000 106

#__ type_ start__ end____ width___ exp.time_
 16 omega   10.00  129.00   1.0000   30.0000
omega____ theta____ kappa____ phi______ frames
    -       93.5000  -85.0000 -107.0000 119
;
_diffrn_measurement_device_type 'Xcalibur, Atlas, Gemini ultra'
_diffrn_measurement_method '\w scans'
_diffrn_orient_matrix_UB_11 0.0094789000
_diffrn_orient_matrix_UB_12 0.0134161000
_diffrn_orient_matrix_UB_13 -0.1625309000
_diffrn_orient_matrix_UB_21 0.0618076000
_diffrn_orient_matrix_UB_22 0.0313218000
_diffrn_orient_matrix_UB_23 0.0692214000
_diffrn_orient_matrix_UB_31 0.2004552000
_diffrn_orient_matrix_UB_32 -0.0103312000
_diffrn_orient_matrix_UB_33 -0.0012916000
_diffrn_radiation_monochromator mirror
_diffrn_radiation_type CuK\a
_diffrn_radiation_wavelength 1.54184
_diffrn_reflns_av_R_equivalents 0.0594
_diffrn_reflns_av_unetI/netI 0.0517
_diffrn_reflns_Laue_measured_fraction_full 0.988
_diffrn_reflns_Laue_measured_fraction_max 0.988
_diffrn_reflns_limit_h_max 8
_diffrn_reflns_limit_h_min -8
_diffrn_reflns_limit_k_max 50
_diffrn_reflns_limit_k_min -51
_diffrn_reflns_limit_l_max 10
_diffrn_reflns_limit_l_min -9
_diffrn_reflns_number 19344
_diffrn_reflns_point_group_measured_fraction_full 0.969
_diffrn_reflns_point_group_measured_fraction_max 0.969
_diffrn_reflns_theta_full 66.888
_diffrn_reflns_theta_max 66.888
_diffrn_reflns_theta_min 2.041
_diffrn_source 'Enhance Ultra (Cu) X-ray Source'
_exptl_absorpt_coefficient_mu 0.915
_exptl_absorpt_correction_T_max 1.00000
_exptl_absorpt_correction_T_min 0.84839
_exptl_absorpt_correction_type multi-scan
_exptl_absorpt_process_details
;
CrysAlisPro, Agilent Technologies,
Version 1.171.35.11 (release 16-05-2011 CrysAlis171 .NET)
(compiled May 16 2011,17:55:39)
Empirical absorption correction using spherical harmonics,
 implemented in SCALE3 ABSPACK scaling algorithm.
;
_exptl_crystal_colour yellow
_exptl_crystal_colour_primary yellow
_exptl_crystal_density_diffrn 1.139
_exptl_crystal_description needle
_exptl_crystal_F_000 1016
_exptl_crystal_size_max 0.49
_exptl_crystal_size_mid 0.38
_exptl_crystal_size_min 0.3
_refine_diff_density_max 0.785
_refine_diff_density_min -0.386
_refine_diff_density_rms 0.066
_refine_ls_abs_structure_details
;
 Flack x determined using 2677 quotients [(I+)-(I-)]/[(I+)+(I-)]
 (Parsons, Flack and Wagner, Acta Cryst. B69 (2013) 249-259).
;
_refine_ls_abs_structure_Flack 0.04(3)
_refine_ls_extinction_method none
_refine_ls_goodness_of_fit_ref 1.032
_refine_ls_hydrogen_treatment constr
_refine_ls_matrix_type full
_refine_ls_number_parameters 631
_refine_ls_number_reflns 9556
_refine_ls_number_restraints 153
_refine_ls_restrained_S_all 1.042
_refine_ls_R_factor_all 0.1021
_refine_ls_R_factor_gt 0.0858
_refine_ls_shift/su_max 0.000
_refine_ls_shift/su_mean 0.000
_refine_ls_structure_factor_coef Fsqd
_refine_ls_weighting_details 'w=1/[\s^2^(Fo^2^)+(0.1950P)^2^] where P=(Fo^2^+2Fc^2^)/3'
_refine_ls_weighting_scheme calc
_refine_ls_wR_factor_gt 0.2395
_refine_ls_wR_factor_ref 0.2692
_reflns_Friedel_coverage 0.935
_reflns_Friedel_fraction_full 0.950
_reflns_Friedel_fraction_max 0.950
_reflns_number_gt 7300
_reflns_number_total 9556
_reflns_threshold_expression 'I > 2\s(I)'
_cod_data_source_file cs8b04870_si_002.cif
_cod_data_source_block 180703_zs_2_142_7
_cod_database_code 4514879
_shelx_shelxl_version_number 2016/6
_chemical_oxdiff_formula 'c h n o si'
_shelx_space_group_comment
;
The symmetry employed for this shelxl refinement is uniquely defined
by the following loop, which should always be used as a source of
symmetry information in preference to the above space-group names.
They are only intended as comments.
;
_shelx_estimated_absorpt_t_max 0.771
_shelx_estimated_absorpt_t_min 0.663
_reflns_odcompleteness_completeness 99.96
_reflns_odcompleteness_iscentric 1
_reflns_odcompleteness_theta 64.99
_olex2_refinement_description
;
1. Fixed Uiso
 At 1.2 times of:
  All C(H) groups
 At 1.5 times of:
  All C(H,H,H) groups
2. Restrained distances
 C56-C58
 1.53 with sigma of 0.02
 C62-C64
 1.53 with sigma of 0.02
3. Uiso/Uaniso restraints and constraints
C24 \\sim C25 \\sim C26: within 3.8A with sigma of 0.01 and sigma for terminal
atoms of 0.02
C59 \\sim C62 \\sim C56 \\sim C61 \\sim C60 \\sim C64 \\sim C63 \\sim C58 \\sim
C57: within 3.8A with sigma of 0.01 and sigma for terminal atoms of 0.02
4.a Ternary CH refined with riding coordinates:
 C27(H27), C24(H24), C59(H59), C30(H30), C62(H62), C56(H56)
4.b Me refined with riding coordinates:
 C25(H25A,H25B,H25C), C28(H28A,H28B,H28C), C31(H31A,H31B,H31C), C29(H29A,H29B,
 H29C), C61(H61A,H61B,H61C), C26(H26A,H26B,H26C), C60(H60A,H60B,H60C), C58(H58A,
 H58B,H58C), C57(H57A,H57B,H57C), C32(H32A,H32B,H32C), C63(H63A,H63B,H63C),
 C64(H64A,H64B,H64C)
4.c Aromatic/amide H refined with riding coordinates:
 C8(H8), C20(H20), C17(H17), C53(H53), C18(H18), C40(H40), C13(H13), C5(H5),
 C52(H52), C12(H12), C21(H21), C44(H44), C45(H45), C51(H51), C4(H4), C37(H37),
 C19(H19), C49(H49), C34(H34), C3(H3), C36(H36), C2(H2), C50(H50), C35(H35)
;
_olex2_submission_special_instructions 'No special instructions were received'

loop_
_space_group_symop_operation_xyz
'x, y, z'
'-x, y+1/2, -z'

loop_
_atom_site_label
_atom_site_type_symbol
_atom_site_fract_x
_atom_site_fract_y
_atom_site_fract_z
_atom_site_U_iso_or_equiv
_atom_site_adp_type
_atom_site_occupancy
_atom_site_site_symmetry_order
_atom_site_calc_flag
_atom_site_refinement_flags_posn
_atom_site_refinement_flags_adp
Si1 Si 0.1671(3) 0.68127(5) 0.3621(3) 0.0905(6) Uani 1 1 d . .
Si2 Si 0.3456(4) 0.31595(5) 0.2919(4) 0.0996(8) Uani 1 1 d . .
N2 N 0.0787(8) 0.40433(12) -0.0214(6) 0.0674(12) Uani 1 1 d . .
N1 N 0.3894(7) 0.59152(12) 0.6682(6) 0.0641(12) Uani 1 1 d . .
C10 C 0.4895(6) 0.52290(12) 0.4294(6) 0.0468(10) Uani 1 1 d . .
C16 C 0.5700(7) 0.47276(13) 0.3190(6) 0.0550(12) Uani 1 1 d . .
C42 C 0.0479(7) 0.47563(13) 0.2135(6) 0.0541(12) Uani 1 1 d . .
C15 C 0.5445(7) 0.49172(12) 0.4491(6) 0.0491(11) Uani 1 1 d . .
C9 C 0.4565(7) 0.53541(13) 0.2810(6) 0.0531(12) Uani 1 1 d . .
O1 O 0.7894(8) 0.5911(2) 0.6409(9) 0.114(2) Uani 1 1 d . .
C8 C 0.4025(8) 0.56587(13) 0.2625(6) 0.0561(12) Uani 1 1 d . .
H8 H 0.380756 0.573868 0.164121 0.067 Uiso 1 1 calc R .
O2 O 0.4749(10) 0.4177(2) -0.0159(10) 0.129(3) Uani 1 1 d . .
C47 C -0.0012(7) 0.50690(14) 0.1936(7) 0.0564(12) Uani 1 1 d . .
C14 C 0.5765(8) 0.47907(15) 0.5988(7) 0.0632(14) Uani 1 1 d . .
C11 C 0.4668(7) 0.54202(12) 0.5594(6) 0.0516(11) Uani 1 1 d . .
C41 C 0.0892(7) 0.46337(14) 0.3650(6) 0.0545(12) Uani 1 1 d . .
C6 C 0.4155(7) 0.57248(14) 0.5373(6) 0.0556(12) Uani 1 1 d . .
C20 C 0.5319(9) 0.48546(15) 0.1709(7) 0.0637(14) Uani 1 1 d . .
H20 H 0.544090 0.473078 0.085150 0.076 Uiso 1 1 calc R .
C43 C 0.0554(8) 0.45576(13) 0.0854(6) 0.0566(13) Uani 1 1 d . .
C7 C 0.3802(7) 0.58484(14) 0.3899(7) 0.0589(13) Uani 1 1 d . .
C39 C 0.1446(8) 0.41296(15) 0.2551(7) 0.0631(14) Uani 1 1 d . .
C1 C 0.5254(9) 0.60501(16) 0.7627(7) 0.0706(15) Uani 1 1 d . .
C17 C 0.6254(9) 0.44249(16) 0.3437(8) 0.0703(15) Uani 1 1 d . .
H17 H 0.640667 0.429776 0.259720 0.084 Uiso 1 1 calc R .
C38 C 0.0967(8) 0.42484(14) 0.1064(7) 0.0598(13) Uani 1 1 d . .
C54 C 0.1983(9) 0.38128(16) 0.2708(8) 0.0714(15) Uani 1 1 d . .
C46 C -0.0352(9) 0.51946(15) 0.0454(8) 0.0673(15) Uani 1 1 d . .
C53 C 0.0192(9) 0.51333(16) 0.4720(7) 0.0685(16) Uani 1 1 d . .
H53 H 0.007554 0.525762 0.557573 0.082 Uiso 1 1 calc R .
C48 C -0.0196(8) 0.52614(14) 0.3243(7) 0.0626(14) Uani 1 1 d . .
C18 C 0.6582(11) 0.43076(16) 0.4885(9) 0.0781(17) Uani 1 1 d . .
H18 H 0.697867 0.410460 0.501128 0.094 Uiso 1 1 calc R .
C40 C 0.1397(8) 0.43292(16) 0.3796(7) 0.0635(14) Uani 1 1 d . .
H40 H 0.172162 0.425284 0.477144 0.076 Uiso 1 1 calc R .
C13 C 0.5467(11) 0.49893(17) 0.7273(7) 0.0749(17) Uani 1 1 d . .
H13 H 0.562632 0.490912 0.826019 0.090 Uiso 1 1 calc R .
C22 C 0.3211(9) 0.61648(14) 0.3714(8) 0.0660(14) Uani 1 1 d . .
C5 C 0.7111(11) 0.6044(2) 0.7386(10) 0.086(2) Uani 1 1 d . .
H5 H 0.785091 0.615933 0.807679 0.103 Uiso 1 1 calc R .
C52 C 0.0725(9) 0.48380(17) 0.4929(6) 0.0684(16) Uani 1 1 d . .
H52 H 0.098952 0.476481 0.592046 0.082 Uiso 1 1 calc R .
C12 C 0.4973(10) 0.52823(16) 0.7094(7) 0.0715(16) Uani 1 1 d . .
H12 H 0.481904 0.540232 0.795913 0.086 Uiso 1 1 calc R .
C21 C 0.4776(9) 0.51547(15) 0.1508(6) 0.0620(14) Uani 1 1 d . .
H21 H 0.453959 0.523148 0.052036 0.074 Uiso 1 1 calc R .
C23 C 0.2668(11) 0.64233(18) 0.3575(10) 0.0838(19) Uani 1 1 d . .
C44 C 0.0181(11) 0.46914(17) -0.0646(8) 0.0746(17) Uani 1 1 d . .
H44 H 0.021321 0.456641 -0.150996 0.090 Uiso 1 1 calc R .
C45 C -0.0211(11) 0.49924(18) -0.0820(8) 0.0782(18) Uani 1 1 d . .
H45 H -0.039697 0.507208 -0.180733 0.094 Uiso 1 1 calc R .
C33 C 0.2031(11) 0.39542(16) -0.1230(9) 0.0795(17) Uani 1 1 d . .
C51 C -0.0877(11) 0.55005(17) 0.0292(10) 0.0807(19) Uani 1 1 d . .
H51 H -0.110137 0.558186 -0.068758 0.097 Uiso 1 1 calc R .
C4 C 0.2290(11) 0.5964(2) 0.7299(10) 0.092(2) Uani 1 1 d . .
H4 H 0.116163 0.589740 0.688106 0.110 Uiso 1 1 calc R .
C37 C 0.3963(15) 0.4023(3) -0.1107(14) 0.112(3) Uani 1 1 d . .
H37 H 0.465833 0.393677 -0.184974 0.135 Uiso 1 1 calc R .
C19 C 0.6334(10) 0.44854(17) 0.6149(8) 0.0763(17) Uani 1 1 d . .
H19 H 0.654714 0.440140 0.712426 0.092 Uiso 1 1 calc R .
C49 C -0.0760(10) 0.55687(16) 0.3024(9) 0.0758(17) Uani 1 1 d . .
H49 H -0.092471 0.569454 0.386711 0.091 Uiso 1 1 calc R .
C34 C 0.1105(15) 0.3788(2) -0.2391(10) 0.098(3) Uani 1 1 d . .
H34 H 0.162540 0.370204 -0.323578 0.117 Uiso 1 1 calc R .
C55 C 0.2447(11) 0.35514(19) 0.2851(10) 0.086(2) Uani 1 1 d . .
C3 C 0.2579(13) 0.6128(2) 0.8641(11) 0.103(3) Uani 1 1 d . .
H3 H 0.170157 0.618567 0.930338 0.124 Uiso 1 1 calc R .
C36 C -0.0846(12) 0.3930(2) -0.0760(11) 0.093(2) Uani 1 1 d . .
H36 H -0.194127 0.395611 -0.030194 0.111 Uiso 1 1 calc R .
C2 C 0.4412(12) 0.6189(2) 0.8816(9) 0.0848(19) Uani 1 1 d . .
H2 H 0.499089 0.630384 0.960373 0.102 Uiso 1 1 calc R .
C50 C -0.1074(12) 0.56861(19) 0.1536(11) 0.087(2) Uani 1 1 d . .
H50 H -0.141828 0.589137 0.139323 0.104 Uiso 1 1 calc R .
C35 C -0.0628(15) 0.3769(2) -0.2110(12) 0.108(3) Uani 1 1 d . .
H35 H -0.153758 0.366780 -0.270472 0.130 Uiso 1 1 calc R .
C27 C -0.0790(19) 0.6771(3) 0.298(2) 0.149(5) Uani 1 1 d . .
H27 H -0.139890 0.697123 0.304499 0.179 Uiso 1 1 calc R .
C24 C 0.293(3) 0.7075(3) 0.241(3) 0.178(6) Uani 1 1 d . U
H24 H 0.398861 0.713688 0.307794 0.213 Uiso 1 1 calc R .
C25 C 0.368(4) 0.6971(4) 0.112(3) 0.201(7) Uani 1 1 d . U
H25A H 0.431380 0.678025 0.134817 0.302 Uiso 1 1 calc R .
H25B H 0.273987 0.693691 0.032711 0.302 Uiso 1 1 calc R .
H25C H 0.452708 0.712157 0.078710 0.302 Uiso 1 1 calc R .
C28 C -0.163(3) 0.6538(5) 0.410(5) 0.270(19) Uani 1 1 d . .
H28A H -0.146900 0.661537 0.513510 0.404 Uiso 1 1 calc R .
H28B H -0.291212 0.651488 0.382803 0.404 Uiso 1 1 calc R .
H28C H -0.104064 0.634158 0.404068 0.404 Uiso 1 1 calc R .
C59 C 0.208(5) 0.2910(4) 0.156(3) 0.228(6) Uani 1 1 d . U
H59 H 0.095473 0.288222 0.208628 0.273 Uiso 1 1 calc R .
C31 C 0.394(4) 0.6931(5) 0.631(2) 0.191(9) Uani 1 1 d . .
H31A H 0.446848 0.674056 0.600164 0.286 Uiso 1 1 calc R .
H31B H 0.463337 0.710151 0.595935 0.286 Uiso 1 1 calc R .
H31C H 0.393535 0.693763 0.740943 0.286 Uiso 1 1 calc R .
C30 C 0.204(4) 0.6953(5) 0.564(3) 0.198(9) Uani 1 1 d . .
H30 H 0.138743 0.680048 0.622241 0.238 Uiso 1 1 calc R .
C29 C -0.106(3) 0.6645(6) 0.134(3) 0.240(14) Uani 1 1 d . .
H29A H -0.054845 0.678621 0.064364 0.359 Uiso 1 1 calc R .
H29B H -0.047146 0.644770 0.128286 0.359 Uiso 1 1 calc R .
H29C H -0.234294 0.662100 0.107021 0.359 Uiso 1 1 calc R .
C61 C 0.277(5) 0.2575(5) 0.143(3) 0.243(7) Uani 1 1 d . U
H61A H 0.319885 0.250163 0.242381 0.364 Uiso 1 1 calc R .
H61B H 0.179642 0.244525 0.102036 0.364 Uiso 1 1 calc R .
H61C H 0.375249 0.256954 0.075437 0.364 Uiso 1 1 calc R .
C26 C 0.190(4) 0.7383(4) 0.208(3) 0.227(8) Uani 1 1 d . U
H26A H 0.138087 0.745222 0.299863 0.341 Uiso 1 1 calc R .
H26B H 0.273607 0.753548 0.175001 0.341 Uiso 1 1 calc R .
H26C H 0.094886 0.735082 0.129002 0.341 Uiso 1 1 calc R .
C60 C 0.140(5) 0.3043(6) 0.010(3) 0.244(8) Uani 1 1 d . U
H60A H 0.098941 0.325065 0.026524 0.366 Uiso 1 1 calc R .
H60B H 0.235476 0.304566 -0.059277 0.366 Uiso 1 1 calc R .
H60C H 0.039869 0.292137 -0.032678 0.366 Uiso 1 1 calc R .
C58 C 0.503(4) 0.3202(6) 0.570(4) 0.276(8) Uani 1 1 d D U
H58A H 0.489330 0.341793 0.547737 0.414 Uiso 1 1 calc R .
H58B H 0.523263 0.317203 0.678295 0.414 Uiso 1 1 calc R .
H58C H 0.605391 0.312227 0.519062 0.414 Uiso 1 1 calc R .
C57 C 0.348(5) 0.2695(6) 0.544(4) 0.267(8) Uani 1 1 d . U
H57A H 0.244666 0.257049 0.510652 0.401 Uiso 1 1 calc R .
H57B H 0.452963 0.262615 0.493583 0.401 Uiso 1 1 calc R .
H57C H 0.370835 0.267591 0.652816 0.401 Uiso 1 1 calc R .
C32 C 0.140(8) 0.7227(11) 0.613(4) 0.41(4) Uani 1 1 d . .
H32A H 0.016097 0.725456 0.572383 0.610 Uiso 1 1 calc R .
H32B H 0.143811 0.722819 0.722831 0.610 Uiso 1 1 calc R .
H32C H 0.213613 0.739207 0.577822 0.610 Uiso 1 1 calc R .
C63 C 0.691(5) 0.3485(7) 0.264(4) 0.269(9) Uani 1 1 d . U
H63A H 0.717306 0.349616 0.373226 0.403 Uiso 1 1 calc R .
H63B H 0.803327 0.347818 0.214008 0.403 Uiso 1 1 calc R .
H63C H 0.622370 0.366326 0.230077 0.403 Uiso 1 1 calc R .
C64 C 0.561(5) 0.3241(7) 0.048(3) 0.269(8) Uani 1 1 d D U
H64A H 0.492856 0.307293 0.000891 0.404 Uiso 1 1 calc R .
H64B H 0.499296 0.343181 0.024830 0.404 Uiso 1 1 calc R .
H64C H 0.680253 0.324673 0.008761 0.404 Uiso 1 1 calc R .
C62 C 0.580(5) 0.3193(6) 0.225(3) 0.245(6) Uani 1 1 d D U
H62 H 0.651853 0.300678 0.251402 0.294 Uiso 1 1 calc R .
C56 C 0.311(4) 0.3011(4) 0.505(3) 0.237(6) Uani 1 1 d D U
H56 H 0.200674 0.309115 0.547493 0.284 Uiso 1 1 calc R .

loop_
_atom_site_aniso_label
_atom_site_aniso_U_11
_atom_site_aniso_U_22
_atom_site_aniso_U_33
_atom_site_aniso_U_23
_atom_site_aniso_U_13
_atom_site_aniso_U_12
Si1 0.0934(14) 0.0626(10) 0.1155(17) -0.0005(10) 0.0070(11) 0.0073(9)
Si2 0.1019(15) 0.0625(11) 0.132(2) 0.0100(12) -0.0117(13) 0.0083(10)
N2 0.077(3) 0.062(3) 0.062(3) -0.005(2) -0.006(2) 0.001(2)
N1 0.062(3) 0.072(3) 0.059(3) -0.007(2) 0.004(2) 0.003(2)
C10 0.045(2) 0.056(3) 0.039(2) 0.007(2) -0.0016(17) -0.0034(19)
C16 0.050(3) 0.064(3) 0.051(3) 0.001(2) 0.004(2) -0.003(2)
C42 0.047(2) 0.064(3) 0.052(3) 0.002(2) 0.003(2) -0.009(2)
C15 0.047(2) 0.057(3) 0.043(3) 0.003(2) 0.0032(19) -0.0043(19)
C9 0.048(2) 0.067(3) 0.044(3) 0.004(2) -0.001(2) -0.002(2)
O1 0.069(3) 0.149(6) 0.125(5) -0.032(4) 0.002(3) -0.011(3)
C8 0.059(3) 0.064(3) 0.045(3) 0.012(2) -0.004(2) 0.002(2)
O2 0.102(5) 0.152(7) 0.136(6) -0.053(5) 0.024(4) -0.020(4)
C47 0.044(2) 0.065(3) 0.061(3) 0.002(2) 0.007(2) -0.008(2)
C14 0.067(3) 0.069(3) 0.053(3) 0.018(3) -0.002(2) 0.000(3)
C11 0.050(2) 0.064(3) 0.040(2) 0.002(2) 0.0027(19) -0.005(2)
C41 0.051(3) 0.070(3) 0.042(3) 0.004(2) 0.0005(19) -0.008(2)
C6 0.050(3) 0.067(3) 0.050(3) -0.001(2) 0.001(2) -0.002(2)
C20 0.072(3) 0.071(4) 0.048(3) -0.006(2) 0.009(2) 0.002(3)
C43 0.056(3) 0.068(3) 0.045(3) 0.005(2) 0.001(2) -0.002(2)
C7 0.053(3) 0.061(3) 0.061(3) 0.010(2) -0.006(2) -0.003(2)
C39 0.058(3) 0.070(3) 0.061(3) 0.011(3) -0.004(2) -0.002(2)
C1 0.070(3) 0.073(4) 0.067(3) -0.008(3) -0.011(3) -0.001(3)
C17 0.070(4) 0.065(4) 0.077(4) -0.003(3) 0.012(3) 0.000(3)
C38 0.057(3) 0.066(3) 0.056(3) 0.002(3) 0.002(2) -0.001(2)
C54 0.073(4) 0.070(4) 0.070(4) 0.011(3) 0.001(3) -0.004(3)
C46 0.068(3) 0.067(4) 0.067(4) 0.010(3) 0.006(3) -0.003(3)
C53 0.069(3) 0.081(4) 0.057(3) -0.011(3) 0.016(3) -0.011(3)
C48 0.052(3) 0.070(3) 0.067(3) -0.008(3) 0.011(2) -0.013(2)
C18 0.089(4) 0.060(4) 0.085(4) 0.007(3) -0.002(3) 0.004(3)
C40 0.060(3) 0.083(4) 0.047(3) 0.010(3) 0.001(2) -0.009(3)
C13 0.099(5) 0.078(4) 0.046(3) 0.011(3) -0.001(3) -0.003(3)
C22 0.067(3) 0.060(3) 0.070(4) 0.006(3) -0.006(3) 0.003(3)
C5 0.075(4) 0.094(5) 0.087(5) -0.015(4) -0.005(4) -0.011(4)
C52 0.067(3) 0.097(5) 0.041(3) 0.000(3) 0.008(2) -0.014(3)
C12 0.096(4) 0.079(4) 0.039(3) 0.000(3) 0.001(3) 0.002(3)
C21 0.072(3) 0.076(4) 0.038(3) 0.002(2) 0.007(2) 0.001(3)
C23 0.081(4) 0.070(4) 0.100(5) 0.008(4) 0.000(4) 0.001(3)
C44 0.096(4) 0.072(4) 0.054(3) 0.002(3) -0.005(3) 0.006(3)
C45 0.095(5) 0.087(5) 0.053(3) 0.014(3) 0.005(3) 0.019(4)
C33 0.094(5) 0.065(4) 0.080(4) -0.007(3) 0.011(3) 0.000(3)
C51 0.092(5) 0.067(4) 0.083(5) 0.018(3) 0.011(4) 0.001(3)
C4 0.070(4) 0.107(6) 0.098(5) -0.018(4) 0.013(4) 0.008(4)
C37 0.110(7) 0.108(7) 0.123(7) -0.039(6) 0.034(6) -0.015(5)
C19 0.086(4) 0.072(4) 0.069(4) 0.018(3) -0.004(3) -0.005(3)
C49 0.074(4) 0.063(4) 0.092(5) -0.009(3) 0.017(3) -0.008(3)
C34 0.134(8) 0.083(5) 0.076(5) -0.024(4) 0.007(4) -0.004(5)
C55 0.088(5) 0.073(5) 0.096(5) 0.012(4) -0.002(4) 0.000(3)
C3 0.096(6) 0.119(7) 0.098(6) -0.032(5) 0.029(4) 0.011(5)
C36 0.080(5) 0.099(6) 0.097(5) -0.017(4) -0.016(4) -0.005(4)
C2 0.098(5) 0.085(5) 0.071(4) -0.021(3) -0.002(3) 0.005(4)
C50 0.091(5) 0.068(4) 0.103(6) 0.007(4) 0.021(4) 0.004(3)
C35 0.104(7) 0.105(6) 0.110(7) -0.028(5) -0.028(5) -0.003(5)
C27 0.117(8) 0.105(8) 0.226(16) -0.006(9) 0.012(9) 0.028(6)
C24 0.243(16) 0.082(6) 0.219(15) 0.035(8) 0.098(12) 0.034(8)
C25 0.301(19) 0.125(10) 0.189(14) 0.052(9) 0.105(13) 0.029(11)
C28 0.131(13) 0.159(15) 0.53(6) 0.10(2) 0.13(2) 0.021(11)
C59 0.315(15) 0.120(8) 0.233(11) -0.030(8) -0.095(11) 0.063(9)
C31 0.27(3) 0.159(14) 0.131(11) -0.030(10) -0.040(13) -0.010(14)
C30 0.24(2) 0.159(14) 0.188(17) -0.055(13) 0.000(16) 0.050(15)
C29 0.176(17) 0.21(2) 0.32(3) -0.13(2) -0.11(2) 0.043(15)
C61 0.327(16) 0.139(10) 0.247(13) -0.032(10) -0.092(13) 0.068(10)
C26 0.32(2) 0.097(8) 0.275(17) 0.070(10) 0.091(16) 0.053(10)
C60 0.321(17) 0.157(11) 0.237(14) -0.045(11) -0.094(14) 0.052(12)
C58 0.349(18) 0.184(13) 0.280(16) -0.018(13) -0.083(15) 0.056(14)
C57 0.344(18) 0.166(12) 0.279(15) 0.005(13) -0.069(15) 0.052(13)
C32 0.56(9) 0.39(6) 0.26(3) -0.14(4) -0.03(4) 0.30(6)
C63 0.299(19) 0.190(14) 0.308(17) -0.014(15) -0.045(17) 0.054(15)
C64 0.330(17) 0.180(12) 0.285(15) -0.016(12) -0.069(15) 0.048(13)
C62 0.322(14) 0.137(8) 0.262(11) -0.023(9) -0.077(11) 0.066(9)
C56 0.339(15) 0.121(8) 0.234(12) -0.018(8) -0.106(11) 0.053(9)

loop_
_atom_type_symbol
_atom_type_description
_atom_type_scat_dispersion_real
_atom_type_scat_dispersion_imag
_atom_type_scat_source
C C 0.0181 0.0091 'International Tables Vol C Tables 4.2.6.8 and 6.1.1.4'
H H 0.0000 0.0000 'International Tables Vol C Tables 4.2.6.8 and 6.1.1.4'
N N 0.0311 0.0180 'International Tables Vol C Tables 4.2.6.8 and 6.1.1.4'
O O 0.0492 0.0322 'International Tables Vol C Tables 4.2.6.8 and 6.1.1.4'
Si Si 0.2541 0.3302 'International Tables Vol C Tables 4.2.6.8 and 6.1.1.4'

loop_
_geom_angle_atom_site_label_1
_geom_angle_atom_site_label_2
_geom_angle_atom_site_label_3
_geom_angle
C23 Si1 C27 106.5(5)
C23 Si1 C24 109.6(6)
C23 Si1 C30 106.6(8)
C24 Si1 C27 113.8(10)
C24 Si1 C30 107.2(12)
C30 Si1 C27 113.0(11)
C55 Si2 C59 108.1(6)
C55 Si2 C62 107.3(8)
C55 Si2 C56 104.4(7)
C59 Si2 C62 108.7(14)
C59 Si2 C56 108.2(12)
C62 Si2 C56 119.5(11)
C33 N2 C38 130.6(6)
C36 N2 C38 122.4(6)
C36 N2 C33 106.5(6)
C1 N1 C6 126.1(5)
C4 N1 C6 125.3(6)
C4 N1 C1 108.2(6)
C15 C10 C11 120.3(4)
C9 C10 C15 120.5(5)
C9 C10 C11 119.2(5)
C20 C16 C15 118.4(5)
C17 C16 C15 118.3(5)
C17 C16 C20 123.2(5)
C47 C42 C41 120.3(5)
C47 C42 C43 120.7(5)
C43 C42 C41 119.1(5)
C10 C15 C16 120.3(4)
C10 C15 C14 120.5(5)
C14 C15 C16 119.3(5)
C10 C9 C21 118.2(5)
C8 C9 C10 120.3(5)
C8 C9 C21 121.5(5)
C9 C8 H8 119.6
C9 C8 C7 120.9(5)
C7 C8 H8 119.6
C42 C47 C46 120.8(6)
C42 C47 C48 120.0(5)
C46 C47 C48 119.3(6)
C15 C14 C13 117.5(5)
C19 C14 C15 119.3(6)
C19 C14 C13 123.3(5)
C10 C11 C12 117.6(5)
C6 C11 C10 119.3(4)
C6 C11 C12 123.1(5)
C40 C41 C42 118.6(5)
C40 C41 C52 123.7(5)
C52 C41 C42 117.7(6)
C11 C6 N1 119.2(5)
C11 C6 C7 121.7(5)
C7 C6 N1 119.1(5)
C16 C20 H20 119.2
C21 C20 C16 121.6(5)
C21 C20 H20 119.2
C42 C43 C44 117.3(5)
C38 C43 C42 120.3(5)
C38 C43 C44 122.4(5)
C8 C7 C22 121.1(5)
C6 C7 C8 118.7(5)
C6 C7 C22 120.1(6)
C38 C39 C54 119.0(6)
C40 C39 C38 118.2(6)
C40 C39 C54 122.8(5)
N1 C1 C5 125.3(6)
C2 C1 N1 106.8(6)
C2 C1 C5 127.8(7)
C16 C17 H17 119.1
C18 C17 C16 121.8(6)
C18 C17 H17 119.1
C43 C38 N2 119.4(5)
C43 C38 C39 120.7(6)
C39 C38 N2 119.7(6)
C55 C54 C39 179.1(8)
C47 C46 C45 117.6(6)
C51 C46 C47 119.6(6)
C51 C46 C45 122.8(6)
C48 C53 H53 118.8
C52 C53 H53 118.8
C52 C53 C48 122.4(6)
C53 C48 C47 118.4(6)
C49 C48 C47 119.2(6)
C49 C48 C53 122.4(6)
C17 C18 H18 119.6
C19 C18 C17 120.8(6)
C19 C18 H18 119.6
C41 C40 C39 123.0(5)
C41 C40 H40 118.5
C39 C40 H40 118.5
C14 C13 H13 118.9
C12 C13 C14 122.3(5)
C12 C13 H13 118.9
C23 C22 C7 177.8(7)
O1 C5 C1 129.3(7)
O1 C5 H5 115.4
C1 C5 H5 115.4
C41 C52 H52 119.4
C53 C52 C41 121.2(5)
C53 C52 H52 119.4
C11 C12 H12 119.1
C13 C12 C11 121.8(6)
C13 C12 H12 119.1
C9 C21 H21 119.6
C20 C21 C9 120.9(5)
C20 C21 H21 119.6
C22 C23 Si1 171.7(8)
C43 C44 H44 119.3
C45 C44 C43 121.3(6)
C45 C44 H44 119.3
C46 C45 H45 118.9
C44 C45 C46 122.3(6)
C44 C45 H45 118.9
N2 C33 C37 126.0(7)
N2 C33 C34 107.7(8)
C34 C33 C37 126.4(8)
C46 C51 H51 119.2
C50 C51 C46 121.7(7)
C50 C51 H51 119.2
N1 C4 H4 125.3
N1 C4 C3 109.4(7)
C3 C4 H4 125.3
O2 C37 C33 126.8(9)
O2 C37 H37 116.6
C33 C37 H37 116.6
C14 C19 H19 119.7
C18 C19 C14 120.6(6)
C18 C19 H19 119.7
C48 C49 H49 120.0
C50 C49 C48 120.0(7)
C50 C49 H49 120.0
C33 C34 H34 125.4
C35 C34 C33 109.2(8)
C35 C34 H34 125.4
C54 C55 Si2 171.8(8)
C4 C3 H3 126.6
C2 C3 C4 106.8(7)
C2 C3 H3 126.6
N2 C36 H36 125.3
N2 C36 C35 109.3(8)
C35 C36 H36 125.3
C1 C2 H2 125.7
C3 C2 C1 108.6(7)
C3 C2 H2 125.7
C51 C50 C49 120.3(7)
C51 C50 H50 119.8
C49 C50 H50 119.8
C34 C35 C36 107.3(7)
C34 C35 H35 126.4
C36 C35 H35 126.4
Si1 C27 H27 109.5
C28 C27 Si1 107.1(15)
C28 C27 H27 109.5
C29 C27 Si1 112.2(12)
C29 C27 H27 109.5
C29 C27 C28 109(2)
Si1 C24 H24 103.5
C25 C24 Si1 121.2(14)
C25 C24 H24 103.5
C25 C24 C26 110.7(17)
C26 C24 Si1 112.1(14)
C26 C24 H24 103.5
C24 C25 H25A 109.5
C24 C25 H25B 109.5
C24 C25 H25C 109.5
H25A C25 H25B 109.5
H25A C25 H25C 109.5
H25B C25 H25C 109.5
C27 C28 H28A 109.5
C27 C28 H28B 109.5
C27 C28 H28C 109.5
H28A C28 H28B 109.5
H28A C28 H28C 109.5
H28B C28 H28C 109.5
Si2 C59 H59 102.2
C61 C59 Si2 115.0(17)
C61 C59 H59 102.2
C60 C59 Si2 118.2(18)
C60 C59 H59 102.2
C60 C59 C61 114(2)
H31A C31 H31B 109.5
H31A C31 H31C 109.5
H31B C31 H31C 109.5
C30 C31 H31A 109.5
C30 C31 H31B 109.5
C30 C31 H31C 109.5
Si1 C30 H30 103.3
C31 C30 Si1 115.4(16)
C31 C30 H30 103.3
C32 C30 Si1 123(2)
C32 C30 C31 106(3)
C32 C30 H30 103.3
C27 C29 H29A 109.5
C27 C29 H29B 109.5
C27 C29 H29C 109.5
H29A C29 H29B 109.5
H29A C29 H29C 109.5
H29B C29 H29C 109.5
C59 C61 H61A 109.5
C59 C61 H61B 109.5
C59 C61 H61C 109.5
H61A C61 H61B 109.5
H61A C61 H61C 109.5
H61B C61 H61C 109.5
C24 C26 H26A 109.5
C24 C26 H26B 109.5
C24 C26 H26C 109.5
H26A C26 H26B 109.5
H26A C26 H26C 109.5
H26B C26 H26C 109.5
C59 C60 H60A 109.5
C59 C60 H60B 109.5
C59 C60 H60C 109.5
H60A C60 H60B 109.5
H60A C60 H60C 109.5
H60B C60 H60C 109.5
H58A C58 H58B 109.5
H58A C58 H58C 109.5
H58B C58 H58C 109.5
C56 C58 H58A 109.5
C56 C58 H58B 109.5
C56 C58 H58C 109.5
H57A C57 H57B 109.5
H57A C57 H57C 109.5
H57B C57 H57C 109.5
C56 C57 H57A 109.5
C56 C57 H57B 109.5
C56 C57 H57C 109.5
C30 C32 H32A 109.5
C30 C32 H32B 109.5
C30 C32 H32C 109.5
H32A C32 H32B 109.5
H32A C32 H32C 109.5
H32B C32 H32C 109.5
H63A C63 H63B 109.5
H63A C63 H63C 109.5
H63B C63 H63C 109.5
C62 C63 H63A 109.5
C62 C63 H63B 109.5
C62 C63 H63C 109.5
H64A C64 H64B 109.5
H64A C64 H64C 109.5
H64B C64 H64C 109.5
C62 C64 H64A 109.5
C62 C64 H64B 109.5
C62 C64 H64C 109.5
Si2 C62 H62 110.8
C63 C62 Si2 119(2)
C63 C62 C64 97(3)
C63 C62 H62 110.8
C64 C62 Si2 107(2)
C64 C62 H62 110.8
Si2 C56 H56 113.4
C58 C56 Si2 90.0(19)
C58 C56 H56 113.4
C57 C56 Si2 120(2)
C57 C56 C58 104(2)
C57 C56 H56 113.4

loop_
_geom_bond_atom_site_label_1
_geom_bond_atom_site_label_2
_geom_bond_distance
Si1 C23 1.840(8)
Si1 C27 1.867(15)
Si1 C24 1.845(15)
Si1 C30 1.86(2)
Si2 C55 1.851(8)
Si2 C59 1.86(2)
Si2 C62 1.87(4)
Si2 C56 2.00(3)
N2 C38 1.425(8)
N2 C33 1.373(10)
N2 C36 1.354(10)
N1 C6 1.433(8)
N1 C1 1.383(8)
N1 C4 1.345(9)
C10 C15 1.416(7)
C10 C9 1.411(7)
C10 C11 1.424(7)
C16 C15 1.424(8)
C16 C20 1.417(8)
C16 C17 1.385(9)
C42 C47 1.409(9)
C42 C41 1.439(8)
C42 C43 1.415(8)
C15 C14 1.423(7)
C9 C8 1.383(8)
C9 C21 1.444(8)
O1 C5 1.207(11)
C8 H8 0.9300
C8 C7 1.402(9)
O2 C37 1.183(12)
C47 C46 1.411(9)
C47 C48 1.427(9)
C14 C13 1.442(10)
C14 C19 1.390(10)
C11 C6 1.381(8)
C11 C12 1.444(8)
C41 C40 1.373(9)
C41 C52 1.437(9)
C6 C7 1.402(8)
C20 H20 0.9300
C20 C21 1.367(9)
C43 C38 1.382(9)
C43 C44 1.442(9)
C7 C22 1.442(9)
C39 C38 1.419(8)
C39 C54 1.431(10)
C39 C40 1.391(9)
C1 C5 1.396(11)
C1 C2 1.380(11)
C17 H17 0.9300
C17 C18 1.369(11)
C54 C55 1.186(11)
C46 C45 1.425(10)
C46 C51 1.384(10)
C53 H53 0.9300
C53 C48 1.415(10)
C53 C52 1.346(10)
C48 C49 1.403(10)
C18 H18 0.9300
C18 C19 1.368(11)
C40 H40 0.9300
C13 H13 0.9300
C13 C12 1.325(10)
C22 C23 1.191(10)
C5 H5 0.9300
C52 H52 0.9300
C12 H12 0.9300
C21 H21 0.9300
C44 H44 0.9300
C44 C45 1.341(11)
C45 H45 0.9300
C33 C37 1.449(14)
C33 C34 1.386(12)
C51 H51 0.9300
C51 C50 1.366(12)
C4 H4 0.9300
C4 C3 1.374(13)
C37 H37 0.9300
C19 H19 0.9300
C49 H49 0.9300
C49 C50 1.401(12)
C34 H34 0.9300
C34 C35 1.317(15)
C3 H3 0.9300
C3 C2 1.372(13)
C36 H36 0.9300
C36 C35 1.387(13)
C2 H2 0.9300
C50 H50 0.9300
C35 H35 0.9300
C27 H27 0.9800
C27 C28 1.56(3)
C27 C29 1.54(3)
C24 H24 0.9800
C24 C25 1.36(2)
C24 C26 1.55(2)
C25 H25A 0.9600
C25 H25B 0.9600
C25 H25C 0.9600
C28 H28A 0.9600
C28 H28B 0.9600
C28 H28C 0.9600
C59 H59 0.9800
C59 C61 1.55(3)
C59 C60 1.45(3)
C31 H31A 0.9600
C31 H31B 0.9600
C31 H31C 0.9600
C31 C30 1.48(3)
C30 H30 0.9800
C30 C32 1.36(3)
C29 H29A 0.9600
C29 H29B 0.9600
C29 H29C 0.9600
C61 H61A 0.9600
C61 H61B 0.9600
C61 H61C 0.9600
C26 H26A 0.9600
C26 H26B 0.9600
C26 H26C 0.9600
C60 H60A 0.9600
C60 H60B 0.9600
C60 H60C 0.9600
C58 H58A 0.9600
C58 H58B 0.9600
C58 H58C 0.9600
C58 C56 1.70(2)
C57 H57A 0.9600
C57 H57B 0.9600
C57 H57C 0.9600
C57 C56 1.43(3)
C32 H32A 0.9600
C32 H32B 0.9600
C32 H32C 0.9600
C63 H63A 0.9600
C63 H63B 0.9600
C63 H63C 0.9600
C63 C62 1.53(4)
C64 H64A 0.9600
C64 H64B 0.9600
C64 H64C 0.9600
C64 C62 1.56(3)
C62 H62 0.9800
C56 H56 0.9800
